data_1512459
loop_
_publ_author_name
'Manuel Bardaji'
'Ana B. Miguel-Coello'
'Pablo Espinet'

_publ_section_title
;
 Mono- and dinuclear luminescent 1,1'-biisoquinoline gold(I) complexes
;
_journal_name_full
;
Inorganica Chimica Acta
;
_journal_page_first 91
_journal_page_last 98
_journal_paper_doi 10.1016/j.ica.2012.06.024
_journal_volume 392
_journal_year 2012
_chemical_formula_sum 'C46 H38 Au2 F6 N2 O7 P2 S2'
_chemical_formula_weight 1364.78
_chemical_name_systematic
; 
 ? 
;
_space_group_IT_number 2
_symmetry_cell_setting triclinic
_symmetry_space_group_name_Hall '-P 1'
_symmetry_space_group_name_H-M 'P -1'
_atom_sites_solution_hydrogens geom
_atom_sites_solution_primary direct
_atom_sites_solution_secondary difmap
_audit_creation_method SHELXL-97
_cell_angle_alpha 80.849(12)
_cell_angle_beta 74.947(11)
_cell_angle_gamma 67.006(11)
_cell_formula_units_Z 2
_cell_length_a 11.769(8)
_cell_length_b 13.871(10)
_cell_length_c 16.878(12)
_cell_measurement_reflns_used 933
_cell_measurement_temperature 298(2)
_cell_measurement_theta_max 26.67
_cell_measurement_theta_min 3.058
_cell_volume 2444(3)
_computing_cell_refinement 'Bruker SMART'
_computing_data_collection 'Bruker SMART'
_computing_data_reduction 'Bruker SHELXTL'
_computing_molecular_graphics 'Bruker SHELXTL'
_computing_publication_material 'Bruker SHELXTL'
_computing_structure_refinement 'SHELXL-97 (Sheldrick, 1997)'
_computing_structure_solution 'SHELXS-97 (Sheldrick, 1990)'
_diffrn_ambient_temperature 298(2)
_diffrn_measured_fraction_theta_full 0.977
_diffrn_measured_fraction_theta_max 0.977
_diffrn_measurement_device_type 'CCD area detector'
_diffrn_measurement_method 'phi and omega scans'
_diffrn_radiation_monochromator graphite
_diffrn_radiation_source 'fine-focus sealed tube'
_diffrn_radiation_type MoK\a
_diffrn_radiation_wavelength 0.71073
_diffrn_reflns_av_R_equivalents 0.0320
_diffrn_reflns_av_sigmaI/netI 0.0492
_diffrn_reflns_limit_h_max 15
_diffrn_reflns_limit_h_min -15
_diffrn_reflns_limit_k_max 18
_diffrn_reflns_limit_k_min -18
_diffrn_reflns_limit_l_max 22
_diffrn_reflns_limit_l_min -22
_diffrn_reflns_number 24663
_diffrn_reflns_theta_full 28.46
_diffrn_reflns_theta_max 28.46
_diffrn_reflns_theta_min 1.25
_exptl_absorpt_coefficient_mu 6.220
_exptl_absorpt_correction_T_max 1
_exptl_absorpt_correction_T_min 0.500817
_exptl_absorpt_correction_type multi-scan
_exptl_absorpt_process_details
; 
SADABS; a Program for Absorption Correction with the
Siemens SMART system (1996).
;
_exptl_crystal_colour colorless
_exptl_crystal_density_diffrn 1.854
_exptl_crystal_density_method 'not measured'
_exptl_crystal_description PRISM
_exptl_crystal_F_000 1316
_exptl_crystal_size_max 0.38
_exptl_crystal_size_mid 0.23
_exptl_crystal_size_min 0.19
_refine_diff_density_max 1.625
_refine_diff_density_min -1.238
_refine_diff_density_rms 0.144
_refine_ls_extinction_method none
_refine_ls_goodness_of_fit_ref 1.015
_refine_ls_hydrogen_treatment constr
_refine_ls_matrix_type full
_refine_ls_number_parameters 615
_refine_ls_number_reflns 12068
_refine_ls_number_restraints 0
_refine_ls_restrained_S_all 1.015
_refine_ls_R_factor_all 0.0660
_refine_ls_R_factor_gt 0.0395
_refine_ls_shift/su_max 0.001
_refine_ls_shift/su_mean 0.000
_refine_ls_structure_factor_coef Fsqd
_refine_ls_weighting_details 'calc w=1/[\s^2^(Fo^2^)+(0.0595P)^2^+2.5020P] where P=(Fo^2^+2Fc^2^)/3'
_refine_ls_weighting_scheme calc
_refine_ls_wR_factor_gt 0.1004
_refine_ls_wR_factor_ref 0.1135
_reflns_number_gt 8656
_reflns_number_total 12068
_reflns_threshold_expression >2sigma(I)
_cod_data_source_file ICA-2012-392-91-98-2.cif
_cod_data_source_block mikel2m
_cod_original_sg_symbol_H-M P-1
_cod_database_code 1512459

loop_
_symmetry_equiv_pos_as_xyz
'x, y, z'
'-x, -y, -z'

loop_
_atom_site_label
_atom_site_type_symbol
_atom_site_fract_x
_atom_site_fract_y
_atom_site_fract_z
_atom_site_U_iso_or_equiv
_atom_site_adp_type
_atom_site_occupancy
_atom_site_symmetry_multiplicity
_atom_site_calc_flag
_atom_site_refinement_flags
Au1 Au 0.74779(2) 0.159307(17) 0.293598(13) 0.03841(7) Uani 1 1 d .
P1 P 0.90594(14) 0.00649(12) 0.30869(9) 0.0374(3) Uani 1 1 d .
N1 N 0.6044(4) 0.3021(4) 0.2729(3) 0.0390(11) Uani 1 1 d .
C1 C 0.5637(5) 0.3218(4) 0.2038(3) 0.0339(11) Uani 1 1 d .
C3 C 0.5527(6) 0.3743(5) 0.3304(4) 0.0498(16) Uani 1 1 d .
H3 H 0.5822 0.3589 0.3787 0.060 Uiso 1 1 calc R
C4 C 0.4604(6) 0.4673(5) 0.3201(4) 0.0530(16) Uani 1 1 d .
H4 H 0.4280 0.5155 0.3604 0.064 Uiso 1 1 calc R
C4A C 0.4125(6) 0.4918(5) 0.2472(4) 0.0452(14) Uani 1 1 d .
C5 C 0.3136(7) 0.5877(6) 0.2330(5) 0.067(2) Uani 1 1 d .
H5 H 0.2780 0.6381 0.2717 0.081 Uiso 1 1 calc R
C6 C 0.2718(8) 0.6050(6) 0.1627(6) 0.072(2) Uani 1 1 d .
H6 H 0.2078 0.6683 0.1532 0.086 Uiso 1 1 calc R
C7 C 0.3222(8) 0.5306(6) 0.1043(5) 0.067(2) Uani 1 1 d .
H7 H 0.2894 0.5434 0.0575 0.081 Uiso 1 1 calc R
C8 C 0.4190(6) 0.4393(5) 0.1153(4) 0.0513(16) Uani 1 1 d .
H8 H 0.4540 0.3907 0.0752 0.062 Uiso 1 1 calc R
C8A C 0.4665(5) 0.4179(4) 0.1874(4) 0.0388(13) Uani 1 1 d .
C11 C 1.0525(6) 0.0094(5) 0.2429(3) 0.0392(13) Uani 1 1 d .
C12 C 1.0533(6) 0.0936(6) 0.1866(4) 0.0516(16) Uani 1 1 d .
H12 H 0.9770 0.1470 0.1810 0.062 Uiso 1 1 calc R
C13 C 1.1649(8) 0.0999(7) 0.1386(5) 0.067(2) Uani 1 1 d .
H13 H 1.1637 0.1578 0.1020 0.080 Uiso 1 1 calc R
C14 C 1.2777(7) 0.0203(7) 0.1452(5) 0.068(2) Uani 1 1 d .
H14 H 1.3532 0.0235 0.1124 0.082 Uiso 1 1 calc R
C15 C 1.2786(7) -0.0645(7) 0.2005(5) 0.071(2) Uani 1 1 d .
H15 H 1.3554 -0.1180 0.2049 0.085 Uiso 1 1 calc R
C16 C 1.1690(6) -0.0717(5) 0.2490(4) 0.0566(17) Uani 1 1 d .
H16 H 1.1713 -0.1296 0.2858 0.068 Uiso 1 1 calc R
C21 C 0.8798(6) -0.1027(5) 0.2819(4) 0.0462(14) Uani 1 1 d .
C22 C 0.7875(8) -0.0840(6) 0.2405(5) 0.071(2) Uani 1 1 d .
H22 H 0.7388 -0.0154 0.2263 0.085 Uiso 1 1 calc R
C23 C 0.7661(10) -0.1669(8) 0.2196(6) 0.088(3) Uani 1 1 d .
H23 H 0.7019 -0.1527 0.1919 0.105 Uiso 1 1 calc R
C24 C 0.8331(11) -0.2646(8) 0.2374(7) 0.092(3) Uani 1 1 d .
H24 H 0.8160 -0.3191 0.2237 0.110 Uiso 1 1 calc R
C25 C 0.9263(11) -0.2844(7) 0.2756(9) 0.119(4) Uani 1 1 d .
H25 H 0.9766 -0.3538 0.2862 0.143 Uiso 1 1 calc R
C26 C 0.9507(9) -0.2055(6) 0.3000(8) 0.097(3) Uani 1 1 d .
H26 H 1.0145 -0.2217 0.3284 0.117 Uiso 1 1 calc R
C51 C 0.9327(7) -0.0267(6) 0.4101(4) 0.0585(18) Uani 1 1 d .
H51A H 0.8578 -0.0319 0.4471 0.088 Uiso 1 1 calc R
H51B H 0.9531 0.0266 0.4266 0.088 Uiso 1 1 calc R
H51C H 1.0016 -0.0929 0.4114 0.088 Uiso 1 1 calc R
C53 C 0.4261(9) 0.3125(7) 0.9044(5) 0.074(2) Uani 1 1 d .
F1 F 0.4270(6) 0.3116(5) 0.8256(3) 0.110(2) Uani 1 1 d .
F2 F 0.5421(5) 0.2717(5) 0.9143(4) 0.111(2) Uani 1 1 d .
F3 F 0.3783(7) 0.4127(4) 0.9215(4) 0.110(2) Uani 1 1 d .
S1 S 0.3329(2) 0.24144(18) 0.96840(12) 0.0644(5) Uani 1 1 d .
O1 O 0.3969(8) 0.1381(5) 0.9353(4) 0.103(2) Uani 1 1 d .
O2 O 0.3481(6) 0.2477(5) 1.0485(3) 0.0841(18) Uani 1 1 d .
O3 O 0.2089(6) 0.2977(6) 0.9546(4) 0.095(2) Uani 1 1 d .
Au2 Au 0.38040(2) 0.207581(18) 0.228884(15) 0.04306(8) Uani 1 1 d .
P2 P 0.19202(16) 0.25459(13) 0.31576(10) 0.0462(4) Uani 1 1 d .
N2 N 0.5581(4) 0.1740(4) 0.1493(3) 0.0412(11) Uani 1 1 d .
C1' C 0.6219(6) 0.2369(4) 0.1445(3) 0.0376(12) Uani 1 1 d .
C3' C 0.6069(6) 0.0954(5) 0.0974(4) 0.0518(16) Uani 1 1 d .
H3' H 0.5624 0.0521 0.1000 0.062 Uiso 1 1 calc R
C4' C 0.7173(7) 0.0777(6) 0.0422(4) 0.061(2) Uani 1 1 d .
H4' H 0.7494 0.0208 0.0097 0.073 Uiso 1 1 calc R
C4A' C 0.7840(6) 0.1442(6) 0.0336(4) 0.0496(16) Uani 1 1 d .
C5' C 0.8993(7) 0.1300(7) -0.0249(4) 0.072(2) Uani 1 1 d .
H5' H 0.9329 0.0760 -0.0604 0.086 Uiso 1 1 calc R
C6' C 0.9605(8) 0.1972(8) -0.0282(5) 0.079(3) Uani 1 1 d .
H6' H 1.0361 0.1881 -0.0665 0.095 Uiso 1 1 calc R
C7' C 0.9127(7) 0.2794(7) 0.0246(5) 0.069(2) Uani 1 1 d .
H7' H 0.9564 0.3237 0.0209 0.083 Uiso 1 1 calc R
C8' C 0.8017(6) 0.2942(6) 0.0813(4) 0.0535(16) Uani 1 1 d .
H8' H 0.7697 0.3486 0.1162 0.064 Uiso 1 1 calc R
C8A' C 0.7355(5) 0.2267(5) 0.0867(3) 0.0408(13) Uani 1 1 d .
C31 C 0.0661(6) 0.3367(5) 0.2653(5) 0.0520(16) Uani 1 1 d .
C32 C -0.0586(8) 0.3609(7) 0.3077(7) 0.083(3) Uani 1 1 d .
H32 H -0.0779 0.3328 0.3610 0.100 Uiso 1 1 calc R
C33 C -0.1541(10) 0.4280(10) 0.2686(10) 0.114(5) Uani 1 1 d .
H33 H -0.2381 0.4445 0.2963 0.137 Uiso 1 1 calc R
C34 C -0.1275(14) 0.4693(9) 0.1918(11) 0.128(6) Uani 1 1 d .
H34 H -0.1927 0.5145 0.1669 0.153 Uiso 1 1 calc R
C35 C -0.0045(14) 0.4448(8) 0.1502(8) 0.113(4) Uani 1 1 d .
H35 H 0.0140 0.4741 0.0972 0.135 Uiso 1 1 calc R
C36 C 0.0923(9) 0.3769(7) 0.1864(5) 0.076(2) Uani 1 1 d .
H36 H 0.1757 0.3584 0.1571 0.091 Uiso 1 1 calc R
C41 C 0.1904(7) 0.3303(6) 0.3938(5) 0.0588(18) Uani 1 1 d .
C42 C 0.2345(14) 0.2828(10) 0.4626(7) 0.136(5) Uani 1 1 d .
H42 H 0.2632 0.2101 0.4705 0.164 Uiso 1 1 calc R
C43 C 0.2374(16) 0.3395(14) 0.5196(9) 0.156(7) Uani 1 1 d .
H43 H 0.2621 0.3056 0.5680 0.188 Uiso 1 1 calc R
C44 C 0.2049(12) 0.4449(13) 0.5074(8) 0.117(5) Uani 1 1 d .
H44 H 0.2164 0.4823 0.5438 0.140 Uiso 1 1 calc R
C45 C 0.1560(12) 0.4944(10) 0.4425(8) 0.110(4) Uani 1 1 d .
H45 H 0.1255 0.5673 0.4365 0.132 Uiso 1 1 calc R
C46 C 0.1507(9) 0.4372(7) 0.3839(6) 0.084(3) Uani 1 1 d .
H46 H 0.1198 0.4720 0.3376 0.101 Uiso 1 1 calc R
C52 C 0.1472(9) 0.1480(7) 0.3701(5) 0.077(2) Uani 1 1 d .
H52A H 0.2160 0.0980 0.3928 0.115 Uiso 1 1 calc R
H52B H 0.1272 0.1145 0.3328 0.115 Uiso 1 1 calc R
H52C H 0.0745 0.1746 0.4137 0.115 Uiso 1 1 calc R
C54 C 0.611(4) 0.234(3) 0.5721(13) 0.29(2) Uani 1 1 d .
F4 F 0.5501(12) 0.2195(11) 0.5212(8) 0.252(7) Uani 1 1 d .
F5 F 0.5431(11) 0.2587(14) 0.6362(7) 0.254(8) Uani 1 1 d .
F6 F 0.6966(13) 0.1118(8) 0.5908(8) 0.217(6) Uani 1 1 d .
S2 S 0.7355(2) 0.2674(2) 0.52929(15) 0.0837(7) Uani 1 1 d .
O4 O 0.8026(11) 0.2221(8) 0.4576(6) 0.178(5) Uani 1 1 d .
O5 O 0.6558(12) 0.3779(6) 0.5048(6) 0.169(5) Uani 1 1 d .
O6 O 0.7916(8) 0.2684(6) 0.5917(5) 0.110(3) Uani 1 1 d .
O7 O 0.5549(13) -0.0074(12) 0.4385(9) 0.084(4) Uani 0.50 1 d P
O8 O 0.5088(12) 0.0331(13) 0.4013(9) 0.085(4) Uani 0.50 1 d P

loop_
_atom_site_aniso_label
_atom_site_aniso_U_11
_atom_site_aniso_U_22
_atom_site_aniso_U_33
_atom_site_aniso_U_23
_atom_site_aniso_U_13
_atom_site_aniso_U_12
Au1 0.03785(13) 0.03558(12) 0.04009(13) -0.00629(9) -0.01441(10) -0.00643(9)
P1 0.0391(8) 0.0347(8) 0.0373(8) -0.0020(6) -0.0136(6) -0.0091(6)
N1 0.038(3) 0.040(3) 0.039(3) -0.011(2) -0.012(2) -0.008(2)
C1 0.031(3) 0.034(3) 0.040(3) -0.007(2) -0.010(2) -0.012(2)
C3 0.059(4) 0.046(4) 0.044(3) -0.017(3) -0.021(3) -0.008(3)
C4 0.050(4) 0.047(4) 0.059(4) -0.024(3) -0.011(3) -0.007(3)
C4A 0.041(3) 0.034(3) 0.056(4) -0.004(3) -0.010(3) -0.008(3)
C5 0.052(4) 0.042(4) 0.092(6) -0.010(4) -0.017(4) 0.002(3)
C6 0.063(5) 0.046(4) 0.093(6) 0.011(4) -0.032(5) -0.003(4)
C7 0.072(5) 0.052(4) 0.079(5) 0.011(4) -0.040(4) -0.015(4)
C8 0.054(4) 0.044(4) 0.058(4) -0.002(3) -0.025(3) -0.014(3)
C8A 0.033(3) 0.031(3) 0.050(3) -0.002(2) -0.011(3) -0.007(2)
C11 0.042(3) 0.040(3) 0.037(3) -0.007(2) -0.012(2) -0.012(3)
C12 0.044(4) 0.057(4) 0.052(4) 0.000(3) -0.011(3) -0.018(3)
C13 0.072(5) 0.077(5) 0.054(4) 0.000(4) -0.011(4) -0.034(4)
C14 0.052(4) 0.102(7) 0.058(5) -0.018(4) -0.005(4) -0.036(5)
C15 0.033(4) 0.080(6) 0.087(6) -0.017(5) -0.010(4) -0.004(4)
C16 0.045(4) 0.046(4) 0.065(4) 0.001(3) -0.010(3) -0.005(3)
C21 0.043(3) 0.039(3) 0.053(4) -0.003(3) -0.007(3) -0.013(3)
C22 0.095(6) 0.060(5) 0.073(5) -0.010(4) -0.045(5) -0.026(4)
C23 0.112(8) 0.080(7) 0.103(7) -0.017(5) -0.046(6) -0.049(6)
C24 0.114(8) 0.065(6) 0.114(8) -0.026(5) -0.018(6) -0.047(6)
C25 0.115(9) 0.042(5) 0.212(14) -0.005(6) -0.068(10) -0.021(5)
C26 0.073(6) 0.044(4) 0.183(11) -0.004(6) -0.054(7) -0.014(4)
C51 0.057(4) 0.072(5) 0.040(3) 0.002(3) -0.018(3) -0.013(4)
C53 0.072(6) 0.080(6) 0.067(5) 0.003(4) -0.014(4) -0.027(5)
F1 0.134(5) 0.140(5) 0.056(3) 0.008(3) -0.005(3) -0.066(4)
F2 0.062(3) 0.135(5) 0.142(5) 0.015(4) -0.026(3) -0.048(3)
F3 0.148(6) 0.067(3) 0.129(5) 0.009(3) -0.044(4) -0.051(4)
S1 0.0709(13) 0.0846(14) 0.0523(10) 0.0017(9) -0.0178(9) -0.0435(11)
O1 0.143(6) 0.065(4) 0.114(5) -0.016(4) -0.039(5) -0.041(4)
O2 0.101(5) 0.119(5) 0.045(3) 0.001(3) -0.022(3) -0.052(4)
O3 0.059(4) 0.145(6) 0.089(4) -0.002(4) -0.023(3) -0.044(4)
Au2 0.04185(14) 0.04360(14) 0.04662(14) -0.00910(10) -0.00947(11) -0.01645(11)
P2 0.0495(9) 0.0467(9) 0.0458(9) -0.0060(7) -0.0065(7) -0.0227(8)
N2 0.036(3) 0.040(3) 0.048(3) -0.014(2) -0.016(2) -0.005(2)
C1' 0.043(3) 0.037(3) 0.035(3) -0.004(2) -0.018(3) -0.011(2)
C3' 0.057(4) 0.045(4) 0.062(4) -0.020(3) -0.024(3) -0.014(3)
C4' 0.057(4) 0.062(5) 0.054(4) -0.031(3) -0.017(4) 0.001(4)
C4A' 0.041(3) 0.060(4) 0.034(3) -0.009(3) -0.011(3) 0.000(3)
C5' 0.054(4) 0.083(6) 0.044(4) -0.010(4) -0.001(3) 0.006(4)
C6' 0.055(5) 0.104(7) 0.050(5) 0.011(5) -0.001(4) -0.012(5)
C7' 0.050(4) 0.083(6) 0.068(5) 0.017(4) -0.012(4) -0.025(4)
C8' 0.047(4) 0.058(4) 0.051(4) 0.002(3) -0.010(3) -0.017(3)
C8A' 0.034(3) 0.046(3) 0.034(3) -0.004(2) -0.011(2) -0.003(3)
C31 0.050(4) 0.042(4) 0.066(4) -0.018(3) -0.012(3) -0.015(3)
C32 0.053(5) 0.077(6) 0.123(8) -0.027(5) -0.010(5) -0.025(4)
C33 0.056(6) 0.100(9) 0.201(15) -0.051(9) -0.044(8) -0.017(6)
C34 0.116(11) 0.074(8) 0.215(16) -0.041(9) -0.111(12) 0.002(7)
C35 0.152(12) 0.078(7) 0.115(9) -0.005(6) -0.083(9) -0.015(7)
C36 0.077(6) 0.074(6) 0.071(5) -0.004(4) -0.028(5) -0.015(5)
C41 0.050(4) 0.071(5) 0.059(4) -0.023(4) -0.004(3) -0.025(4)
C42 0.195(14) 0.110(9) 0.107(9) -0.039(7) -0.089(10) -0.011(9)
C43 0.220(18) 0.151(14) 0.120(11) -0.036(10) -0.103(12) -0.040(13)
C44 0.107(9) 0.170(13) 0.107(9) -0.068(9) -0.018(7) -0.067(9)
C45 0.114(9) 0.108(9) 0.133(10) -0.056(8) -0.002(8) -0.064(8)
C46 0.098(7) 0.076(6) 0.092(7) -0.022(5) -0.017(5) -0.041(5)
C52 0.085(6) 0.083(6) 0.066(5) 0.003(4) -0.007(4) -0.044(5)
C54 0.59(6) 0.36(4) 0.133(16) 0.11(2) -0.20(3) -0.37(4)
F4 0.298(14) 0.359(16) 0.255(12) 0.109(11) -0.178(11) -0.259(14)
F5 0.169(9) 0.40(2) 0.145(9) 0.005(11) 0.039(8) -0.109(11)
F6 0.353(16) 0.133(7) 0.248(11) 0.059(8) -0.203(12) -0.117(9)
S2 0.0778(15) 0.0991(18) 0.0670(13) -0.0289(13) -0.0261(12) -0.0094(13)
O4 0.228(11) 0.176(9) 0.128(8) -0.081(7) 0.048(7) -0.099(9)
O5 0.306(14) 0.073(5) 0.164(8) 0.028(5) -0.162(9) -0.049(7)
O6 0.145(7) 0.096(5) 0.132(6) 0.016(4) -0.093(5) -0.057(5)
O7 0.064(9) 0.093(10) 0.089(10) 0.015(8) -0.017(7) -0.031(8)
O8 0.043(7) 0.111(12) 0.094(11) -0.021(9) 0.015(6) -0.034(8)

loop_
_atom_type_symbol
_atom_type_description
_atom_type_scat_dispersion_real
_atom_type_scat_dispersion_imag
_atom_type_scat_source
C C 0.0033 0.0016 'International Tables Vol C Tables 4.2.6.8 and 6.1.1.4'
H H 0.0000 0.0000 'International Tables Vol C Tables 4.2.6.8 and 6.1.1.4'
N N 0.0061 0.0033 'International Tables Vol C Tables 4.2.6.8 and 6.1.1.4'
O O 0.0106 0.0060 'International Tables Vol C Tables 4.2.6.8 and 6.1.1.4'
F F 0.0171 0.0103 'International Tables Vol C Tables 4.2.6.8 and 6.1.1.4'
P P 0.1023 0.0942 'International Tables Vol C Tables 4.2.6.8 and 6.1.1.4'
S S 0.1246 0.1234 'International Tables Vol C Tables 4.2.6.8 and 6.1.1.4'
Au Au -2.0133 8.8022 'International Tables Vol C Tables 4.2.6.8 and 6.1.1.4'

loop_
_geom_angle_atom_site_label_1
_geom_angle_atom_site_label_2
_geom_angle_atom_site_label_3
_geom_angle
N1 Au1 P1 176.99(13)
C51 P1 C21 105.5(3)
C51 P1 C11 106.6(3)
C21 P1 C11 107.3(3)
C51 P1 Au1 114.6(3)
C21 P1 Au1 112.3(2)
C11 P1 Au1 110.2(2)
C1 N1 C3 120.0(5)
C1 N1 Au1 119.9(4)
C3 N1 Au1 120.1(4)
N1 C1 C8A 121.6(5)
N1 C1 C1' 117.1(5)
C8A C1 C1' 121.3(5)
C4 C3 N1 122.4(6)
C3 C4 C4A 119.7(6)
C8A C4A C5 119.4(6)
C8A C4A C4 118.0(5)
C5 C4A C4 122.6(6)
C6 C5 C4A 119.3(7)
C5 C6 C7 121.6(7)
C8 C7 C6 120.3(7)
C7 C8 C8A 120.1(7)
C4A C8A C8 119.2(5)
C4A C8A C1 118.2(5)
C8 C8A C1 122.5(5)
C12 C11 C16 118.3(6)
C12 C11 P1 120.4(5)
C16 C11 P1 121.2(5)
C13 C12 C11 121.3(7)
C14 C13 C12 119.7(8)
C13 C14 C15 119.7(7)
C16 C15 C14 121.3(7)
C15 C16 C11 119.6(7)
C22 C21 C26 117.6(7)
C22 C21 P1 119.3(5)
C26 C21 P1 123.0(6)
C21 C22 C23 120.1(8)
C24 C23 C22 122.1(9)
C23 C24 C25 118.6(9)
C24 C25 C26 122.2(9)
C21 C26 C25 119.2(9)
F2 C53 F3 108.6(8)
F2 C53 F1 108.9(8)
F3 C53 F1 106.4(7)
F2 C53 S1 110.8(6)
F3 C53 S1 111.3(6)
F1 C53 S1 110.7(7)
O3 S1 O2 115.1(4)
O3 S1 O1 115.5(5)
O2 S1 O1 115.5(4)
O3 S1 C53 104.4(4)
O2 S1 C53 102.1(4)
O1 S1 C53 101.4(4)
N2 Au2 P2 175.65(14)
C52 P2 C31 106.7(4)
C52 P2 C41 105.8(4)
C31 P2 C41 106.4(3)
C52 P2 Au2 115.4(3)
C31 P2 Au2 112.2(2)
C41 P2 Au2 109.8(2)
C1' N2 C3' 118.3(5)
C1' N2 Au2 119.1(4)
C3' N2 Au2 122.3(4)
N2 C1' C8A' 122.9(5)
N2 C1' C1 115.9(5)
C8A' C1' C1 121.2(5)
C4' C3' N2 122.7(6)
C3' C4' C4A' 120.4(6)
C4' C4A' C8A' 118.2(6)
C4' C4A' C5' 122.5(7)
C8A' C4A' C5' 119.3(7)
C6' C5' C4A' 118.9(8)
C5' C6' C7' 122.0(8)
C8' C7' C6' 119.9(8)
C7' C8' C8A' 120.0(7)
C1' C8A' C4A' 117.4(6)
C1' C8A' C8' 122.6(6)
C4A' C8A' C8' 120.0(6)
C36 C31 C32 119.7(8)
C36 C31 P2 120.7(6)
C32 C31 P2 119.6(7)
C31 C32 C33 118.6(11)
C34 C33 C32 121.3(12)
C33 C34 C35 119.8(12)
C34 C35 C36 120.3(12)
C31 C36 C35 120.2(10)
C42 C41 C46 117.7(9)
C42 C41 P2 121.3(7)
C46 C41 P2 120.9(7)
C43 C42 C41 121.2(13)
C42 C43 C44 120.9(13)
C45 C44 C43 119.2(11)
C44 C45 C46 120.2(12)
C41 C46 C45 120.4(10)
F5 C54 F4 111(3)
F5 C54 F6 103.0(16)
F4 C54 F6 98.0(19)
F5 C54 S2 126.4(17)
F4 C54 S2 116.9(16)
F6 C54 S2 94(2)
O4 S2 O6 122.8(7)
O4 S2 O5 105.4(7)
O6 S2 O5 110.0(5)
O4 S2 C54 113.6(11)
O6 S2 C54 107.4(7)
O5 S2 C54 93.4(14)

loop_
_geom_bond_atom_site_label_1
_geom_bond_atom_site_label_2
_geom_bond_distance
Au1 N1 2.090(5)
Au1 P1 2.2393(19)
P1 C51 1.777(6)
P1 C21 1.802(7)
P1 C11 1.804(6)
N1 C1 1.324(7)
N1 C3 1.357(7)
C1 C8A 1.421(7)
C1 C1' 1.499(8)
C3 C4 1.345(9)
C4 C4A 1.422(9)
C4A C8A 1.400(8)
C4A C5 1.419(9)
C5 C6 1.353(11)
C6 C7 1.389(11)
C7 C8 1.358(9)
C8 C8A 1.411(8)
C11 C12 1.385(9)
C11 C16 1.410(8)
C12 C13 1.380(10)
C13 C14 1.375(11)
C14 C15 1.379(12)
C15 C16 1.367(10)
C21 C22 1.361(9)
C21 C26 1.373(10)
C22 C23 1.383(11)
C23 C24 1.307(13)
C24 C25 1.330(14)
C25 C26 1.379(13)
C53 F2 1.303(10)
C53 F3 1.328(10)
C53 F1 1.330(10)
C53 S1 1.797(9)
S1 O3 1.422(6)
S1 O2 1.429(5)
S1 O1 1.458(7)
Au2 N2 2.091(5)
Au2 P2 2.231(2)
P2 C52 1.798(8)
P2 C31 1.802(7)
P2 C41 1.803(7)
N2 C1' 1.339(7)
N2 C3' 1.355(7)
C1' C8A' 1.405(8)
C3' C4' 1.345(10)
C4' C4A' 1.398(11)
C4A' C8A' 1.410(9)
C4A' C5' 1.419(10)
C5' C6' 1.370(13)
C6' C7' 1.404(13)
C7' C8' 1.367(10)
C8' C8A' 1.413(9)
C31 C36 1.365(11)
C31 C32 1.387(11)
C32 C33 1.392(15)
C33 C34 1.342(19)
C34 C35 1.367(19)
C35 C36 1.378(13)
C41 C42 1.362(13)
C41 C46 1.366(12)
C42 C43 1.350(15)
C43 C44 1.355(18)
C44 C45 1.335(16)
C45 C46 1.391(13)
C54 F5 1.18(3)
C54 F4 1.341(19)
C54 F6 1.63(4)
C54 S2 1.65(3)
S2 O4 1.357(8)
S2 O6 1.385(6)
S2 O5 1.508(8)
